data_2214670
loop_
_publ_author_name
'Wang, Hui'
'Wang, Hua'
'Xie, Chuang'
'Zhou, Li-Na'
'Chen, Wei'

_publ_section_title Tetra-\m-acetato-\k^8^<i>O</i>:<i>O</i>'-bis{[2-(phenylsulfanylmethyl)pyridine-\k<i>N</i>]copper(II)}
_journal_coeditor_code HB2435
_journal_issue 8
_journal_name_full 'Acta Crystallographica Section E'
_journal_page_first m2172
_journal_page_last m2172
_journal_paper_doi 10.1107/S1600536807026189
_journal_volume 63
_journal_year 2007
_chemical_formula_iupac '[Cu2 (C2 H3 O2)4 (C12 H11 N S)2]'
_chemical_formula_moiety 'C32 H34 Cu2 N2 O8 S2'
_chemical_formula_sum 'C32 H34 Cu2 N2 O8 S2'
_chemical_formula_weight 765.85
_chemical_name_systematic Tetra-\m-acetato-\k^8^O:O'-bis{[2-(phenylsulfanylmethyl)pyridine-\kN]copper(II)}
_space_group_IT_number 2
_symmetry_cell_setting triclinic
_symmetry_space_group_name_Hall '-P 1'
_symmetry_space_group_name_H-M 'P -1'
_atom_sites_solution_hydrogens geom
_atom_sites_solution_primary direct
_atom_sites_solution_secondary difmap
_audit_creation_method SHELXL97
_cell_angle_alpha 102.51(3)
_cell_angle_beta 101.86(2)
_cell_angle_gamma 94.29(3)
_cell_formula_units_Z 1
_cell_length_a 7.7587(16)
_cell_length_b 7.9690(16)
_cell_length_c 13.986(3)
_cell_measurement_reflns_used 7557
_cell_measurement_temperature 293(2)
_cell_measurement_theta_max 27.52
_cell_measurement_theta_min 3.06
_cell_volume 819.7(3)
_computing_cell_refinement RAPID-AUTO
_computing_data_collection 'RAPID-AUTO (Rigaku, 2004)'
_computing_data_reduction RAPID-AUTO
_computing_molecular_graphics 'ORTEPII (Johnson, 1976)'
_computing_publication_material 'CrystalStructure (Rigaku, 2004)'
_computing_structure_refinement 'SHELXL97 (Sheldrick, 1997)'
_computing_structure_solution 'SHELXS97 (Sheldrick, 1997)'
_diffrn_ambient_temperature 293(2)
_diffrn_measured_fraction_theta_full 0.991
_diffrn_measured_fraction_theta_max 0.991
_diffrn_measurement_device_type 'Rigaku R-AXIS RAPID IP area-detector'
_diffrn_measurement_method \w
_diffrn_radiation_monochromator graphite
_diffrn_radiation_source 'rotating anode'
_diffrn_radiation_type MoK\a
_diffrn_radiation_wavelength 0.71073
_diffrn_reflns_av_R_equivalents 0.0294
_diffrn_reflns_av_sigmaI/netI 0.0392
_diffrn_reflns_limit_h_max 9
_diffrn_reflns_limit_h_min -9
_diffrn_reflns_limit_k_max 8
_diffrn_reflns_limit_k_min -9
_diffrn_reflns_limit_l_max 16
_diffrn_reflns_limit_l_min -16
_diffrn_reflns_number 6775
_diffrn_reflns_theta_full 25.50
_diffrn_reflns_theta_max 25.50
_diffrn_reflns_theta_min 3.06
_exptl_absorpt_coefficient_mu 1.478
_exptl_absorpt_correction_T_max 0.652
_exptl_absorpt_correction_T_min 0.622
_exptl_absorpt_correction_type multi-scan
_exptl_absorpt_process_details '(ABSCOR; Higashi, 1995)'
_exptl_crystal_colour green
_exptl_crystal_density_diffrn 1.551
_exptl_crystal_density_method 'not measured'
_exptl_crystal_description block
_exptl_crystal_F_000 394
_exptl_crystal_size_max 0.34
_exptl_crystal_size_mid 0.33
_exptl_crystal_size_min 0.30
_refine_diff_density_max 0.409
_refine_diff_density_min -0.367
_refine_ls_extinction_method none
_refine_ls_goodness_of_fit_ref 1.049
_refine_ls_hydrogen_treatment constr
_refine_ls_matrix_type full
_refine_ls_number_parameters 208
_refine_ls_number_reflns 3029
_refine_ls_number_restraints 0
_refine_ls_restrained_S_all 1.049
_refine_ls_R_factor_all 0.0299
_refine_ls_R_factor_gt 0.0282
_refine_ls_shift/su_max 0.001
_refine_ls_shift/su_mean 0.000
_refine_ls_structure_factor_coef Fsqd
_refine_ls_weighting_details 'calc w = 1/[\s^2^(Fo^2^)+(0.0382P)^2^+0.5716P] where P=(Fo^2^+2Fc^2^)/3'
_refine_ls_weighting_scheme calc
_refine_ls_wR_factor_gt 0.0768
_refine_ls_wR_factor_ref 0.0779
_reflns_number_gt 2859
_reflns_number_total 3029
_reflns_threshold_expression I>2\s(I)
_cod_data_source_file hb2435.cif
_cod_data_source_block I
_cod_database_code 2214670
_cod_database_fobs_code 2214670

loop_
_symmetry_equiv_pos_as_xyz
'x, y, z'
'-x, -y, -z'

loop_
_atom_site_type_symbol
_atom_site_label
_atom_site_fract_x
_atom_site_fract_y
_atom_site_fract_z
_atom_site_U_iso_or_equiv
_atom_site_adp_type
_atom_site_calc_flag
_atom_site_refinement_flags
_atom_site_occupancy
S S1 0.15681(7) 1.02827(7) 0.41049(4) 0.02382(14) Uani d . 1
N N1 0.3502(2) 0.7760(2) 0.18067(12) 0.0167(3) Uani d . 1
Cu Cu1 0.12181(3) 0.60867(3) 0.069933(16) 0.01511(10) Uani d . 1
O O1 -0.0394(2) 0.78294(19) 0.04802(11) 0.0230(3) Uani d . 1
O O2 -0.2453(2) 0.59886(19) -0.07185(12) 0.0271(4) Uani d . 1
O O3 -0.0150(2) 0.5378(2) 0.16144(11) 0.0245(3) Uani d . 1
O O4 -0.2209(2) 0.3513(2) 0.04359(11) 0.0259(3) Uani d . 1
C C1 0.2586(3) 1.3074(3) 0.33349(17) 0.0296(5) Uani d . 1
H H1A 0.2590 1.2289 0.2737 0.036 Uiso calc R 1
C C2 0.3046(4) 1.4820(3) 0.34379(19) 0.0377(6) Uani d . 1
H H2A 0.3354 1.5205 0.2906 0.045 Uiso calc R 1
C C3 0.3055(4) 1.5996(3) 0.4319(2) 0.0416(6) Uani d . 1
H H3A 0.3386 1.7170 0.4388 0.050 Uiso calc R 1
C C4 0.2570(5) 1.5422(4) 0.5097(2) 0.0471(7) Uani d . 1
H H4A 0.2558 1.6216 0.5690 0.057 Uiso calc R 1
C C5 0.2101(4) 1.3675(3) 0.50064(19) 0.0375(6) Uani d . 1
H H5A 0.1776 1.3298 0.5536 0.045 Uiso calc R 1
C C6 0.2118(3) 1.2487(3) 0.41206(16) 0.0236(5) Uani d . 1
C C7 0.1672(3) 0.9108(3) 0.28692(15) 0.0213(4) Uani d . 1
H H7A 0.1012 0.7968 0.2738 0.026 Uiso calc R 1
H H7B 0.1066 0.9697 0.2385 0.026 Uiso calc R 1
C C8 0.3503(3) 0.8875(3) 0.26746(15) 0.0168(4) Uani d . 1
C C9 0.5058(3) 0.9744(3) 0.33319(16) 0.0236(5) Uani d . 1
H H9A 0.5022 1.0513 0.3929 0.028 Uiso calc R 1
C C10 0.6667(3) 0.9446(3) 0.30849(17) 0.0275(5) Uani d . 1
H H10A 0.7727 1.0007 0.3517 0.033 Uiso calc R 1
C C11 0.6675(3) 0.8307(3) 0.21884(18) 0.0268(5) Uani d . 1
H H11A 0.7737 0.8097 0.2002 0.032 Uiso calc R 1
C C12 0.5073(3) 0.7486(3) 0.15746(16) 0.0224(4) Uani d . 1
H H12A 0.5080 0.6710 0.0974 0.027 Uiso calc R 1
C C13 -0.1833(3) 0.7472(3) -0.01779(15) 0.0185(4) Uani d . 1
C C14 -0.2888(3) 0.8945(3) -0.03217(19) 0.0287(5) Uani d . 1
H H14A -0.2322 0.9983 0.0167 0.043 Uiso calc R 1
H H14B -0.4067 0.8675 -0.0238 0.043 Uiso calc R 1
H H14C -0.2948 0.9117 -0.0986 0.043 Uiso calc R 1
C C15 -0.1492(3) 0.4248(3) 0.13311(15) 0.0201(4) Uani d . 1
C C16 -0.2312(4) 0.3755(3) 0.21380(18) 0.0355(6) Uani d . 1
H H16A -0.3240 0.2808 0.1837 0.053 Uiso calc R 1
H H16B -0.2796 0.4730 0.2471 0.053 Uiso calc R 1
H H16C -0.1419 0.3412 0.2618 0.053 Uiso calc R 1

loop_
_atom_site_aniso_label
_atom_site_aniso_U_11
_atom_site_aniso_U_22
_atom_site_aniso_U_33
_atom_site_aniso_U_12
_atom_site_aniso_U_13
_atom_site_aniso_U_23
S1 0.0221(3) 0.0269(3) 0.0200(3) -0.0009(2) 0.0070(2) -0.0002(2)
N1 0.0151(8) 0.0168(8) 0.0174(8) 0.0000(6) 0.0027(6) 0.0037(7)
Cu1 0.01397(14) 0.01466(15) 0.01485(14) -0.00007(9) 0.00168(9) 0.00172(10)
O1 0.0225(8) 0.0181(7) 0.0248(8) 0.0029(6) 0.0003(6) 0.0020(6)
O2 0.0206(8) 0.0187(8) 0.0350(9) 0.0029(6) -0.0038(6) 0.0006(7)
O3 0.0280(8) 0.0255(8) 0.0175(7) -0.0063(6) 0.0046(6) 0.0036(6)
O4 0.0232(8) 0.0316(9) 0.0193(7) -0.0075(6) 0.0058(6) 0.0011(6)
C1 0.0370(13) 0.0312(13) 0.0189(10) 0.0094(10) 0.0038(9) 0.0031(9)
C2 0.0503(16) 0.0350(14) 0.0304(13) 0.0098(12) 0.0052(11) 0.0156(11)
C3 0.0603(18) 0.0260(13) 0.0348(14) 0.0091(12) 0.0001(12) 0.0083(11)
C4 0.081(2) 0.0278(14) 0.0295(13) 0.0116(13) 0.0139(14) -0.0016(11)
C5 0.0564(17) 0.0329(13) 0.0252(12) 0.0099(12) 0.0141(11) 0.0049(11)
C6 0.0198(10) 0.0258(11) 0.0218(10) 0.0062(8) 0.0000(8) 0.0020(9)
C7 0.0146(10) 0.0241(11) 0.0201(10) -0.0004(8) 0.0025(8) -0.0037(8)
C8 0.0144(9) 0.0170(10) 0.0177(9) -0.0007(7) 0.0021(7) 0.0042(8)
C9 0.0191(10) 0.0262(11) 0.0196(10) 0.0005(8) 0.0005(8) -0.0026(9)
C10 0.0134(10) 0.0337(13) 0.0296(12) -0.0013(9) -0.0013(8) 0.0021(10)
C11 0.0147(10) 0.0329(12) 0.0315(12) 0.0028(9) 0.0060(9) 0.0040(10)
C12 0.0177(10) 0.0248(11) 0.0233(10) 0.0024(8) 0.0050(8) 0.0023(9)
C13 0.0186(10) 0.0187(10) 0.0214(10) 0.0041(8) 0.0091(8) 0.0067(8)
C14 0.0270(12) 0.0231(11) 0.0358(12) 0.0074(9) 0.0037(10) 0.0088(10)
C15 0.0235(11) 0.0178(10) 0.0209(10) 0.0040(8) 0.0081(8) 0.0054(8)
C16 0.0446(15) 0.0380(14) 0.0252(12) -0.0083(11) 0.0165(11) 0.0065(10)

loop_
_atom_type_symbol
_atom_type_description
_atom_type_scat_dispersion_real
_atom_type_scat_dispersion_imag
_atom_type_scat_source
C C 0.0033 0.0016 'International Tables Vol C Tables 4.2.6.8 and 6.1.1.4'
Cu Cu 0.3201 1.2651 'International Tables Vol C Tables 4.2.6.8 and 6.1.1.4'
N N 0.0061 0.0033 'International Tables Vol C Tables 4.2.6.8 and 6.1.1.4'
O O 0.0106 0.0060 'International Tables Vol C Tables 4.2.6.8 and 6.1.1.4'
S S 0.1246 0.1234 'International Tables Vol C Tables 4.2.6.8 and 6.1.1.4'
H H 0.0000 0.0000 'International Tables Vol C Tables 4.2.6.8 and 6.1.1.4'

loop_
_geom_angle_atom_site_label_1
_geom_angle_atom_site_label_2
_geom_angle_atom_site_label_3
_geom_angle_site_symmetry_1
_geom_angle_site_symmetry_3
_geom_angle
_geom_angle_publ_flag
C6 S1 C7 . . 104.84(11) ?
C8 N1 C12 . . 118.22(17) ?
C8 N1 Cu1 . . 128.57(13) ?
C12 N1 Cu1 . . 113.04(13) ?
O3 Cu1 O1 . . 89.29(7) n
O3 Cu1 O4 . 2_565 168.33(6) ?
O1 Cu1 O4 . 2_565 89.15(7) ?
O3 Cu1 O2 . 2_565 88.87(7) n
O1 Cu1 O2 . 2_565 168.47(6) ?
O4 Cu1 O2 2_565 2_565 90.36(8) n
O3 Cu1 N1 . . 100.28(6) n
O1 Cu1 N1 . . 100.09(7) n
O4 Cu1 N1 2_565 . 91.38(6) ?
O2 Cu1 N1 2_565 . 91.44(7) ?
O3 Cu1 Cu1 . 2_565 83.62(5) ?
O1 Cu1 Cu1 . 2_565 85.08(5) ?
O4 Cu1 Cu1 2_565 2_565 84.73(5) ?
O2 Cu1 Cu1 2_565 2_565 83.41(5) ?
N1 Cu1 Cu1 . 2_565 173.51(5) ?
C13 O1 Cu1 . . 122.22(14) ?
C13 O2 Cu1 . 2_565 124.00(14) ?
C15 O3 Cu1 . . 123.84(14) ?
C15 O4 Cu1 . 2_565 122.33(14) ?
C2 C1 C6 . . 120.1(2) ?
C2 C1 H1A . . 120.0 ?
C6 C1 H1A . . 120.0 ?
C1 C2 C3 . . 120.7(2) ?
C1 C2 H2A . . 119.7 ?
C3 C2 H2A . . 119.7 ?
C4 C3 C2 . . 119.5(3) ?
C4 C3 H3A . . 120.3 ?
C2 C3 H3A . . 120.3 ?
C3 C4 C5 . . 120.7(2) ?
C3 C4 H4A . . 119.7 ?
C5 C4 H4A . . 119.7 ?
C4 C5 C6 . . 119.7(2) ?
C4 C5 H5A . . 120.1 ?
C6 C5 H5A . . 120.1 ?
C5 C6 C1 . . 119.4(2) ?
C5 C6 S1 . . 115.81(19) ?
C1 C6 S1 . . 124.78(17) ?
C8 C7 S1 . . 117.10(14) ?
C8 C7 H7A . . 108.0 ?
S1 C7 H7A . . 108.0 ?
C8 C7 H7B . . 108.0 ?
S1 C7 H7B . . 108.0 ?
H7A C7 H7B . . 107.3 ?
N1 C8 C9 . . 122.23(18) ?
N1 C8 C7 . . 114.47(17) ?
C9 C8 C7 . . 123.30(18) ?
C10 C9 C8 . . 118.96(19) ?
C10 C9 H9A . . 120.5 ?
C8 C9 H9A . . 120.5 ?
C11 C10 C9 . . 119.1(2) ?
C11 C10 H10A . . 120.4 ?
C9 C10 H10A . . 120.4 ?
C12 C11 C10 . . 118.6(2) ?
C12 C11 H11A . . 120.7 ?
C10 C11 H11A . . 120.7 ?
N1 C12 C11 . . 122.9(2) ?
N1 C12 H12A . . 118.6 ?
C11 C12 H12A . . 118.6 ?
O2 C13 O1 . . 125.2(2) ?
O2 C13 C14 . . 117.68(19) ?
O1 C13 C14 . . 117.14(19) ?
C13 C14 H14A . . 109.5 ?
C13 C14 H14B . . 109.5 ?
H14A C14 H14B . . 109.5 ?
C13 C14 H14C . . 109.5 ?
H14A C14 H14C . . 109.5 ?
H14B C14 H14C . . 109.5 ?
O4 C15 O3 . . 125.3(2) ?
O4 C15 C16 . . 117.43(19) ?
O3 C15 C16 . . 117.25(19) ?
C15 C16 H16A . . 109.5 ?
C15 C16 H16B . . 109.5 ?
H16A C16 H16B . . 109.5 ?
C15 C16 H16C . . 109.5 ?
H16A C16 H16C . . 109.5 ?
H16B C16 H16C . . 109.5 ?

loop_
_geom_bond_atom_site_label_1
_geom_bond_atom_site_label_2
_geom_bond_site_symmetry_2
_geom_bond_distance
_geom_bond_publ_flag
S1 C6 . 1.771(2) ?
S1 C7 . 1.799(2) ?
N1 C8 . 1.340(3) ?
N1 C12 . 1.345(3) ?
Cu1 O3 . 1.9663(15) yes
Cu1 O1 . 1.9680(16) yes
Cu1 N1 . 2.2227(19) yes
Cu1 O4 2_565 1.9743(16) ?
Cu1 O2 2_565 1.9746(16) ?
Cu1 Cu1 2_565 2.6309(13) n
O1 C13 . 1.262(3) ?
O2 C13 . 1.257(3) ?
O2 Cu1 2_565 1.9746(16) ?
O3 C15 . 1.260(3) ?
O4 C15 . 1.252(3) ?
O4 Cu1 2_565 1.9743(16) ?
C1 C2 . 1.379(4) ?
C1 C6 . 1.385(3) ?
C1 H1A . 0.9300 ?
C2 C3 . 1.376(4) ?
C2 H2A . 0.9300 ?
C3 C4 . 1.376(4) ?
C3 H3A . 0.9300 ?
C4 C5 . 1.384(4) ?
C4 H4A . 0.9300 ?
C5 C6 . 1.390(3) ?
C5 H5A . 0.9300 ?
C7 C8 . 1.517(3) ?
C7 H7A . 0.9700 ?
C7 H7B . 0.9700 ?
C8 C9 . 1.387(3) ?
C9 C10 . 1.385(3) ?
C9 H9A . 0.9300 ?
C10 C11 . 1.381(3) ?
C10 H10A . 0.9300 ?
C11 C12 . 1.381(3) ?
C11 H11A . 0.9300 ?
C12 H12A . 0.9300 ?
C13 C14 . 1.505(3) ?
C14 H14A . 0.9600 ?
C14 H14B . 0.9600 ?
C14 H14C . 0.9600 ?
C15 C16 . 1.511(3) ?
C16 H16A . 0.9600 ?
C16 H16B . 0.9600 ?
C16 H16C . 0.9600 ?

loop_
_geom_torsion_atom_site_label_1
_geom_torsion_atom_site_label_2
_geom_torsion_atom_site_label_3
_geom_torsion_atom_site_label_4
_geom_torsion_site_symmetry_1
_geom_torsion_site_symmetry_4
_geom_torsion
C8 N1 Cu1 O3 . . -38.69(18)
C12 N1 Cu1 O3 . . 136.51(15)
C8 N1 Cu1 O1 . . 52.42(18)
C12 N1 Cu1 O1 . . -132.38(15)
C8 N1 Cu1 O4 . 2_565 141.80(18)
C12 N1 Cu1 O4 . 2_565 -43.00(16)
C8 N1 Cu1 O2 . 2_565 -127.81(18)
C12 N1 Cu1 O2 . 2_565 47.39(16)
O3 Cu1 O1 C13 . . -86.13(16)
O4 Cu1 O1 C13 2_565 . 82.31(16)
O2 Cu1 O1 C13 2_565 . -5.3(4)
N1 Cu1 O1 C13 . . 173.56(15)
Cu1 Cu1 O1 C13 2_565 . -2.47(15)
O1 Cu1 O3 C15 . . 88.00(18)
O4 Cu1 O3 C15 2_565 . 5.7(4)
O2 Cu1 O3 C15 2_565 . -80.62(18)
N1 Cu1 O3 C15 . . -171.88(17)
Cu1 Cu1 O3 C15 2_565 . 2.87(17)
C6 C1 C2 C3 . . 0.3(4)
C1 C2 C3 C4 . . -1.1(4)
C2 C3 C4 C5 . . 0.9(5)
C3 C4 C5 C6 . . 0.0(5)
C4 C5 C6 C1 . . -0.7(4)
C4 C5 C6 S1 . . 177.9(2)
C2 C1 C6 C5 . . 0.6(4)
C2 C1 C6 S1 . . -177.9(2)
C7 S1 C6 C5 . . 179.03(18)
C7 S1 C6 C1 . . -2.4(2)
C6 S1 C7 C8 . . 76.80(19)
C12 N1 C8 C9 . . 0.0(3)
Cu1 N1 C8 C9 . . 175.01(15)
C12 N1 C8 C7 . . 179.67(19)
Cu1 N1 C8 C7 . . -5.3(3)
S1 C7 C8 N1 . . 169.58(15)
S1 C7 C8 C9 . . -10.8(3)
N1 C8 C9 C10 . . -0.2(3)
C7 C8 C9 C10 . . -179.8(2)
C8 C9 C10 C11 . . 0.6(4)
C9 C10 C11 C12 . . -0.8(4)
C8 N1 C12 C11 . . -0.3(3)
Cu1 N1 C12 C11 . . -176.01(18)
C10 C11 C12 N1 . . 0.7(4)
Cu1 O2 C13 O1 2_565 . -3.6(3)
Cu1 O2 C13 C14 2_565 . 176.56(15)
Cu1 O1 C13 O2 . . 4.3(3)
Cu1 O1 C13 C14 . . -175.83(14)
Cu1 O4 C15 O3 2_565 . 4.3(3)
Cu1 O4 C15 C16 2_565 . -176.35(16)
Cu1 O3 C15 O4 . . -5.1(3)
Cu1 O3 C15 C16 . . 175.48(16)
